data_4063184
loop_
_publ_author_name
'Groysman, Stanislav'
'Goldberg, Israel'
'Kol, Moshe'
'Genizi, Elisheva'
'Goldschmidt, Zeev'

_publ_section_title
;
Tribenzyl Tantalum(V) Complexes of Amine Bis(phenolate) Ligands: 
Investigation of \a-Abstraction vs Ligand Backbone \b-Abstraction Paths
;
_journal_issue 8
_journal_name_full Organometallics
_journal_page_first 1880
_journal_page_last 1890
_journal_paper_doi 10.1021/om0499761
_journal_volume 23
_journal_year 2004
_chemical_formula_sum 'C36 H70 N2 O2 Ta'
_chemical_formula_weight 743.89
_space_group_IT_number 2
_symmetry_cell_setting triclinic
_symmetry_space_group_name_Hall '-P 1'
_symmetry_space_group_name_H-M 'P -1'
_cell_angle_alpha 90.4420(13)
_cell_angle_beta 98.5170(15)
_cell_angle_gamma 94.348(3)
_cell_formula_units_Z 2
_cell_length_a 8.2910(3)
_cell_length_b 13.0580(4)
_cell_length_c 17.2200(7)
_cell_measurement_temperature 110(2)
_cell_volume 1838.10(11)
_diffrn_ambient_temperature 110(2)
_exptl_crystal_density_diffrn 1.344
_cod_database_code 4063184

loop_
_symmetry_equiv_pos_as_xyz
'x, y, z'
'-x, -y, -z'

loop_
_atom_site_label
_atom_site_type_symbol
_atom_site_fract_x
_atom_site_fract_y
_atom_site_fract_z
_atom_site_U_iso_or_equiv
_atom_site_adp_type
_atom_site_occupancy
_atom_site_symmetry_multiplicity
_atom_site_calc_flag
_atom_site_refinement_flags
_atom_site_disorder_assembly
_atom_site_disorder_group
Ta1 Ta 0.78264(4) 0.11022(3) 0.17462(2) 0.04774(16) Uani 1 1 d . . .
O2 O 0.6820(7) 0.1898(5) 0.0933(4) 0.0505(16) Uani 1 1 d . . .
O3 O 0.8351(8) 0.0639(7) 0.2786(4) 0.067(2) Uani 1 1 d . . .
N4 N 0.6229(9) 0.2320(9) 0.2465(6) 0.076(3) Uani 1 1 d . . .
N5 N 0.5210(9) 0.0208(7) 0.1812(5) 0.056(2) Uani 1 1 d . . .
C6 C 0.8535(10) 0.0009(7) 0.1111(6) 0.046(2) Uani 1 1 d . . .
H6 H 0.8153 0.0108 0.0571 0.055 Uiso 1 1 calc R . .
C7 C 1.0260(10) 0.2013(8) 0.1852(7) 0.055(2) Uani 1 1 d . . .
H7A H 1.1094 0.1555 0.2083 0.066 Uiso 1 1 calc R . .
H7B H 1.0473 0.2154 0.1311 0.066 Uiso 1 1 calc R . .
C8 C 0.9468(10) -0.0916(6) 0.1199(6) 0.043(2) Uani 1 1 d . . .
C9 C 0.9810(10) -0.1448(7) 0.0529(6) 0.050(2) Uani 1 1 d . . .
H9 H 0.9388 -0.1233 0.0019 0.060 Uiso 1 1 calc R . .
C10 C 1.0773(11) -0.2296(7) 0.0618(8) 0.059(3) Uani 1 1 d . . .
H10 H 1.1005 -0.2650 0.0169 0.071 Uiso 1 1 calc R . .
C11 C 1.1377(12) -0.2608(8) 0.1360(8) 0.065(3) Uani 1 1 d . . .
H11 H 1.2038 -0.3173 0.1423 0.078 Uiso 1 1 calc R . .
C12 C 1.1023(12) -0.2104(8) 0.2004(7) 0.059(3) Uani 1 1 d . . .
H12 H 1.1427 -0.2336 0.2512 0.071 Uiso 1 1 calc R . .
C13 C 1.0100(10) -0.1269(7) 0.1938(7) 0.051(2) Uani 1 1 d . . .
H13 H 0.9889 -0.0930 0.2398 0.061 Uiso 1 1 calc R . .
C14 C 1.0592(11) 0.2998(8) 0.2297(8) 0.064(3) Uani 1 1 d . . .
C15 C 1.1196(14) 0.2996(12) 0.3105(9) 0.088(4) Uani 1 1 d . A .
C16 C 1.147(4) 0.379(2) 0.3671(19) 0.080(7) Uiso 0.50 1 d P A 1
C17 C 1.121(4) 0.478(3) 0.331(2) 0.092(8) Uiso 0.50 1 d P A 1
C18 C 1.054(4) 0.485(3) 0.243(2) 0.086(8) Uiso 0.50 1 d P A 1
C19 C 1.032(2) 0.3941(15) 0.2040(14) 0.048(4) Uiso 0.50 1 d P A 1
C16' C 1.161(5) 0.412(3) 0.332(2) 0.097(9) Uiso 0.50 1 d P A 2
C17' C 1.117(4) 0.498(2) 0.280(2) 0.073(7) Uiso 0.50 1 d P A 2
C18' C 1.057(5) 0.488(3) 0.198(3) 0.107(11) Uiso 0.50 1 d P A 2
C19' C 1.025(3) 0.3907(18) 0.1653(17) 0.062(6) Uiso 0.50 1 d P A 2
C20 C 0.5741(10) 0.2638(7) 0.0714(8) 0.061(3) Uani 1 1 d . . .
C21 C 0.5085(11) 0.2697(7) -0.0069(8) 0.063(3) Uani 1 1 d . . .
H21 H 0.5402 0.2241 -0.0441 0.076 Uiso 1 1 calc R . .
C22 C 0.3958(11) 0.3422(7) -0.0325(9) 0.075(4) Uani 1 1 d . . .
C23 C 0.3475(12) 0.4048(8) 0.0215(12) 0.095(6) Uani 1 1 d . . .
C24 C 0.4145(12) 0.4004(8) 0.1001(12) 0.093(6) Uani 1 1 d . . .
H24 H 0.3807 0.4453 0.1372 0.112 Uiso 1 1 calc R . .
C25 C 0.5332(12) 0.3299(8) 0.1259(9) 0.076(4) Uani 1 1 d . . .
C26 C 0.6136(14) 0.3325(10) 0.2081(10) 0.089(5) Uani 1 1 d . . .
H26A H 0.5544 0.3772 0.2389 0.107 Uiso 1 1 calc R . .
H26B H 0.7263 0.3647 0.2101 0.107 Uiso 1 1 calc R . .
C27 C 0.4546(12) 0.1849(11) 0.2458(8) 0.074(3) Uani 1 1 d . . .
H27A H 0.3847 0.2065 0.1980 0.089 Uiso 1 1 calc R . .
H27B H 0.4108 0.2112 0.2919 0.089 Uiso 1 1 calc R . .
C28 C 0.4445(12) 0.0696(14) 0.2475(7) 0.092(5) Uani 1 1 d . . .
H28A H 0.3282 0.0435 0.2430 0.110 Uiso 1 1 calc R . .
H28B H 0.5010 0.0480 0.2988 0.110 Uiso 1 1 calc R . .
C29 C 0.4077(12) 0.0215(9) 0.1069(7) 0.062(3) Uani 1 1 d . . .
H29A H 0.4616 -0.0023 0.0639 0.092 Uiso 1 1 calc R . .
H29B H 0.3761 0.0915 0.0966 0.092 Uiso 1 1 calc R . .
H29C H 0.3098 -0.0241 0.1106 0.092 Uiso 1 1 calc R . .
C30 C 0.5455(12) -0.0861(10) 0.1990(8) 0.074(4) Uani 1 1 d . . .
H30A H 0.4427 -0.1210 0.2102 0.112 Uiso 1 1 calc R . .
H30B H 0.6299 -0.0895 0.2450 0.112 Uiso 1 1 calc R . .
H30C H 0.5801 -0.1199 0.1539 0.112 Uiso 1 1 calc R . .
C31 C 0.7063(16) 0.2548(15) 0.3248(9) 0.096(5) Uani 1 1 d . . .
H31A H 0.6442 0.3040 0.3500 0.115 Uiso 1 1 calc R . .
H31B H 0.8153 0.2893 0.3211 0.115 Uiso 1 1 calc R . .
C32 C 0.7283(13) 0.1658(17) 0.3757(9) 0.102(6) Uani 1 1 d . . .
C33 C 0.6893(18) 0.1755(13) 0.4496(11) 0.100(5) Uani 1 1 d . . .
H33 H 0.6496 0.2366 0.4671 0.120 Uiso 1 1 calc R . .
C34 C 0.7088(15) 0.0982(12) 0.4939(13) 0.101(6) Uani 1 1 d . . .
C35 C 0.7607(15) 0.0081(11) 0.4867(9) 0.090(5) Uani 1 1 d . . .
C36 C 0.8142(14) -0.0062(16) 0.4032(8) 0.104(6) Uani 1 1 d . . .
H36 H 0.8589 -0.0672 0.3886 0.125 Uiso 1 1 calc R . .
C37 C 0.7935(13) 0.0703(16) 0.3553(7) 0.098(6) Uani 1 1 d . . .
C38 C 0.3287(14) 0.3489(9) -0.1162(11) 0.099(6) Uani 1 1 d . . .
H38A H 0.2124 0.3250 -0.1242 0.149 Uiso 1 1 calc R . .
H38B H 0.3877 0.3057 -0.1474 0.149 Uiso 1 1 calc R . .
H38C H 0.3413 0.4203 -0.1327 0.149 Uiso 1 1 calc R . .
C39 C 0.2235(14) 0.4844(9) -0.0074(14) 0.122(8) Uani 1 1 d . . .
H39A H 0.2774 0.5388 -0.0355 0.183 Uiso 1 1 calc R . .
H39B H 0.1837 0.5145 0.0378 0.183 Uiso 1 1 calc R . .
H39C H 0.1312 0.4504 -0.0427 0.183 Uiso 1 1 calc R . .
C40 C 0.786(3) -0.0835(16) 0.5332(12) 0.124(6) Uiso 1 1 d . . .
H40A H 0.8635 -0.0660 0.5808 0.186 Uiso 1 1 calc R . .
H40B H 0.8288 -0.1355 0.5023 0.186 Uiso 1 1 calc R . .
H40C H 0.6810 -0.1108 0.5478 0.186 Uiso 1 1 calc R . .
C41 C 0.663(3) 0.1019(17) 0.5865(13) 0.134(7) Uiso 1 1 d . . .
H41A H 0.7591 0.1294 0.6226 0.201 Uiso 1 1 calc R . .
H41B H 0.6293 0.0324 0.6020 0.201 Uiso 1 1 calc R . .
H41C H 0.5730 0.1462 0.5883 0.201 Uiso 1 1 calc R . .

loop_
_atom_site_aniso_label
_atom_site_aniso_U_11
_atom_site_aniso_U_22
_atom_site_aniso_U_33
_atom_site_aniso_U_23
_atom_site_aniso_U_13
_atom_site_aniso_U_12
Ta1 0.02209(19) 0.0554(3) 0.0635(3) 0.00589(17) -0.00032(14) 0.00160(13)
O2 0.024(3) 0.042(3) 0.084(5) 0.002(3) 0.002(3) 0.006(2)
O3 0.024(3) 0.112(6) 0.063(4) 0.008(4) 0.002(3) 0.001(3)
N4 0.021(4) 0.115(9) 0.089(7) -0.035(6) -0.004(4) 0.007(4)
N5 0.024(4) 0.072(6) 0.069(5) 0.013(4) 0.002(3) -0.006(3)
C6 0.033(4) 0.041(5) 0.061(6) 0.020(4) 0.002(4) -0.003(3)
C7 0.022(4) 0.057(6) 0.083(7) 0.004(5) -0.002(4) -0.005(3)
C8 0.027(4) 0.033(4) 0.067(6) 0.014(4) 0.003(4) -0.005(3)
C9 0.034(4) 0.044(5) 0.068(6) 0.010(4) -0.002(4) -0.001(3)
C10 0.035(5) 0.034(5) 0.105(9) 0.006(5) 0.003(5) 0.000(3)
C11 0.035(5) 0.043(5) 0.112(10) 0.015(6) -0.012(5) 0.005(4)
C12 0.039(5) 0.053(6) 0.080(8) 0.025(5) -0.011(5) 0.000(4)
C13 0.027(4) 0.050(5) 0.074(7) 0.017(5) 0.000(4) -0.002(3)
C14 0.025(4) 0.055(6) 0.109(9) 0.003(6) -0.006(5) 0.007(4)
C15 0.040(6) 0.103(10) 0.111(11) -0.039(8) -0.022(6) 0.008(6)
C20 0.021(4) 0.038(5) 0.120(10) 0.005(5) -0.008(5) 0.002(3)
C21 0.033(5) 0.030(4) 0.119(10) 0.015(5) -0.013(5) 0.000(3)
C22 0.028(4) 0.033(5) 0.155(12) 0.024(6) -0.012(6) -0.001(4)
C23 0.027(5) 0.031(5) 0.216(18) 0.004(7) -0.020(8) 0.000(4)
C24 0.023(5) 0.040(5) 0.210(18) -0.021(8) 0.000(7) 0.001(4)
C25 0.027(5) 0.052(6) 0.141(12) -0.024(7) -0.010(6) 0.004(4)
C26 0.036(5) 0.065(7) 0.161(14) -0.048(9) -0.005(7) 0.009(5)
C27 0.030(5) 0.098(10) 0.092(9) -0.024(7) 0.004(5) 0.002(5)
C28 0.017(4) 0.187(17) 0.066(7) 0.020(9) -0.007(4) -0.006(6)
C29 0.037(5) 0.076(7) 0.066(7) 0.020(5) -0.005(4) -0.009(4)
C30 0.032(5) 0.088(8) 0.098(9) 0.037(7) -0.002(5) -0.015(5)
C31 0.050(7) 0.149(15) 0.083(10) -0.041(10) -0.017(6) 0.027(8)
C32 0.023(5) 0.201(19) 0.080(9) -0.061(11) 0.015(5) -0.009(7)
C33 0.069(9) 0.094(11) 0.129(14) -0.013(10) -0.019(9) 0.012(7)
C34 0.041(6) 0.071(9) 0.190(18) 0.016(10) 0.018(8) -0.005(6)
C35 0.049(7) 0.092(10) 0.107(11) 0.025(8) -0.047(7) -0.015(6)
C36 0.033(6) 0.201(18) 0.072(9) 0.036(10) -0.003(5) -0.017(8)
C37 0.026(5) 0.203(18) 0.055(7) 0.024(9) -0.012(5) -0.012(7)
C38 0.038(6) 0.052(6) 0.191(16) 0.045(8) -0.035(8) -0.002(4)
C39 0.033(5) 0.045(6) 0.28(2) 0.012(10) -0.006(9) 0.006(4)

loop_
_geom_bond_atom_site_label_1
_geom_bond_atom_site_label_2
_geom_bond_distance
_geom_bond_site_symmetry_2
_geom_bond_publ_flag
Ta1 O2 1.883(7) . ?
Ta1 O3 1.894(8) . ?
Ta1 C6 1.968(10) . ?
Ta1 C7 2.246(8) . ?
Ta1 N5 2.402(7) . ?
Ta1 N4 2.567(10) . ?
O2 C20 1.383(10) . ?
O3 C37 1.416(16) . ?
N4 C31 1.439(16) . ?
N4 C26 1.477(19) . ?
N4 C27 1.479(14) . ?
N5 C30 1.455(15) . ?
N5 C29 1.472(13) . ?
N5 C28 1.542(17) . ?
C6 C8 1.480(12) . ?
C6 H6 0.9500 . ?
C7 C14 1.477(15) . ?
C7 H7A 0.9900 . ?
C7 H7B 0.9900 . ?
C8 C13 1.397(13) . ?
C8 C9 1.417(14) . ?
C9 C10 1.410(13) . ?
C9 H9 0.9500 . ?
C10 C11 1.377(16) . ?
C10 H10 0.9500 . ?
C11 C12 1.365(18) . ?
C11 H11 0.9500 . ?
C12 C13 1.374(14) . ?
C12 H12 0.9500 . ?
C13 H13 0.9500 . ?
C14 C19 1.33(2) . ?
C14 C15 1.408(19) . ?
C14 C19' 1.64(3) . ?
C15 C16 1.40(3) . ?
C15 C16' 1.52(4) . ?
C16 C17 1.45(5) . ?
C17 C18 1.55(5) . ?
C18 C19 1.34(4) . ?
C16' C17' 1.47(5) . ?
C17' C18' 1.42(5) . ?
C18' C19' 1.38(4) . ?
C20 C25 1.367(18) . ?
C20 C21 1.382(17) . ?
C21 C22 1.408(12) . ?
C21 H21 0.9500 . ?
C22 C23 1.36(2) . ?
C22 C38 1.47(2) . ?
C23 C24 1.39(2) . ?
C23 C39 1.550(15) . ?
C24 C25 1.425(15) . ?
C24 H24 0.9500 . ?
C25 C26 1.47(2) . ?
C26 H26A 0.9900 . ?
C26 H26B 0.9900 . ?
C27 C28 1.50(2) . ?
C27 H27A 0.9900 . ?
C27 H27B 0.9900 . ?
C28 H28A 0.9900 . ?
C28 H28B 0.9900 . ?
C29 H29A 0.9800 . ?
C29 H29B 0.9800 . ?
C29 H29C 0.9800 . ?
C30 H30A 0.9800 . ?
C30 H30B 0.9800 . ?
C30 H30C 0.9800 . ?
C31 C32 1.47(2) . ?
C31 H31A 0.9900 . ?
C31 H31B 0.9900 . ?
C32 C33 1.37(2) . ?
C32 C37 1.46(3) . ?
C33 C34 1.28(2) . ?
C33 H33 0.9500 . ?
C34 C35 1.29(2) . ?
C34 C41 1.69(3) . ?
C35 C40 1.46(2) . ?
C35 C36 1.58(2) . ?
C36 C37 1.31(2) . ?
C36 H36 0.9500 . ?
C38 H38A 0.9800 . ?
C38 H38B 0.9800 . ?
C38 H38C 0.9800 . ?
C39 H39A 0.9800 . ?
C39 H39B 0.9800 . ?
C39 H39C 0.9800 . ?
C40 H40A 0.9800 . ?
C40 H40B 0.9800 . ?
C40 H40C 0.9800 . ?
C41 H41A 0.9800 . ?
C41 H41B 0.9800 . ?
C41 H41C 0.9800 . ?
